data_1551225
loop_
_publ_author_name
'Marinescu, Gabriela'
'Madalan, Augustin M.'
'Maxim, Catalin'
'Shova, Sergiu'
'Cl\'erac, Rodolphe'
'Andruh, Marius'

_publ_section_title
;
 Heterometallic 3d-4d coordination polymers assembled from
 trans-[Ru<sup>III</sup>(L)(CN)<sub>2</sub>]<sup>-</sup> tectons and 3d
 cations.
;
_journal_issue 41
_journal_name_full 'Dalton transactions (Cambridge, England : 2003)'
_journal_page_first 15455
_journal_page_last 15464
_journal_paper_doi 10.1039/c9dt01593k
_journal_volume 48
_journal_year 2019
_chemical_formula_sum 'C122 H170 Cl2 N30 Ni3 O38 Ru4'
_chemical_formula_weight 3316.18
_space_group_crystal_system monoclinic
_space_group_IT_number 14
_space_group_name_Hall '-P 2yab'
_space_group_name_H-M_alt 'P 1 21/a 1'
_symmetry_space_group_name_Hall '-P 2yab'
_symmetry_space_group_name_H-M 'P 1 21/a 1'
_atom_sites_solution_hydrogens geom
_audit_creation_method SHELXL-2013
_audit_update_record
;
2019-06-03 deposited with the CCDC.    2019-06-04 downloaded from the CCDC.
;
_cell_angle_alpha 90
_cell_angle_beta 111.803(3)
_cell_angle_gamma 90
_cell_formula_units_Z 2
_cell_length_a 13.4193(6)
_cell_length_b 41.433(2)
_cell_length_c 14.2634(7)
_cell_measurement_reflns_used 15457
_cell_measurement_temperature 200(2)
_cell_measurement_theta_max 28.25
_cell_measurement_theta_min 1.70
_cell_volume 7363.2(6)
_computing_cell_refinement X-Area
_computing_data_collection X-Area
_computing_data_reduction X-Area
_computing_molecular_graphics 'ORTEP-3 for Windows (Farrugia, 2012)'
_computing_structure_refinement 'SHELXL-2013 (Sheldrick, 2013)'
_computing_structure_solution 'SIR-92 (Altomare et al., 1994)'
_diffrn_ambient_temperature 200(2)
_diffrn_measured_fraction_theta_full 0.963
_diffrn_measured_fraction_theta_max 0.965
_diffrn_measurement_device_type 'STOE-IPDS II'
_diffrn_measurement_method 'omega scans'
_diffrn_radiation_type MoK\a
_diffrn_radiation_wavelength 0.71073
_diffrn_reflns_av_R_equivalents 0.1797
_diffrn_reflns_av_unetI/netI 0.2136
_diffrn_reflns_Laue_measured_fraction_full 0.963
_diffrn_reflns_Laue_measured_fraction_max 0.965
_diffrn_reflns_limit_h_max 16
_diffrn_reflns_limit_h_min -16
_diffrn_reflns_limit_k_max 51
_diffrn_reflns_limit_k_min -51
_diffrn_reflns_limit_l_max 17
_diffrn_reflns_limit_l_min -17
_diffrn_reflns_number 51247
_diffrn_reflns_point_group_measured_fraction_full 0.963
_diffrn_reflns_point_group_measured_fraction_max 0.965
_diffrn_reflns_theta_full 25.242
_diffrn_reflns_theta_max 25.999
_diffrn_reflns_theta_min 1.707
_diffrn_source 'fine-focus sealed tube'
_exptl_absorpt_coefficient_mu 0.895
_exptl_absorpt_correction_T_max 0.9974
_exptl_absorpt_correction_T_min 0.9713
_exptl_absorpt_correction_type multi-scan
_exptl_absorpt_process_details
;
[c.f. r.h. blessing, acta cryst. (1995), a51, 33-38]
;
_exptl_crystal_colour green
_exptl_crystal_density_diffrn 1.496
_exptl_crystal_density_meas ?
_exptl_crystal_density_method 'not measured'
_exptl_crystal_description prism
_exptl_crystal_F_000 3420
_exptl_crystal_size_max 0.3
_exptl_crystal_size_mid 0.2
_exptl_crystal_size_min 0.1
_refine_diff_density_max 0.533
_refine_diff_density_min -0.937
_refine_diff_density_rms 0.107
_refine_ls_extinction_method none
_refine_ls_goodness_of_fit_ref 0.884
_refine_ls_hydrogen_treatment constr
_refine_ls_matrix_type full
_refine_ls_number_parameters 921
_refine_ls_number_reflns 13969
_refine_ls_number_restraints 15
_refine_ls_restrained_S_all 0.885
_refine_ls_R_factor_all 0.1896
_refine_ls_R_factor_gt 0.0648
_refine_ls_shift/su_max 0.001
_refine_ls_shift/su_mean 0.000
_refine_ls_structure_factor_coef Fsqd
_refine_ls_weighting_details 'w=1/[\s^2^(Fo^2^)+(0.0405P)^2^] where P=(Fo^2^+2Fc^2^)/3'
_refine_ls_weighting_scheme calc
_refine_ls_wR_factor_gt 0.1065
_refine_ls_wR_factor_ref 0.1470
_reflns_Friedel_coverage 0.000
_reflns_number_gt 5587
_reflns_number_total 13969
_reflns_threshold_expression 'I > 2\s(I)'
_cod_data_source_file c9dt01593k2.cif
_cod_data_source_block crystal7_ru133
_cod_depositor_comments
;
The following automatic conversions were performed:

'_exptl_crystal_density_meas' value 'not measured' was changed to '?'
- the value is perceived as not measured.

Automatic conversion script
Id: cif_fix_values 4973 2017-02-22 13:04:09Z antanas 

 Adding full bibliography for 1551223--1551228.cif.
;
_cod_database_code 1551225
_shelx_space_group_comment
;
The symmetry employed for this shelxl refinement is uniquely defined
by the following loop, which should always be used as a source of
symmetry information in preference to the above space-group names.
They are only intended as comments.
;
_shelxl_version_number 2013-4

loop_
_space_group_symop_operation_xyz
'x, y, z'
'-x+1/2, y+1/2, -z'
'-x, -y, -z'
'x-1/2, -y-1/2, z'

loop_
_atom_site_label
_atom_site_type_symbol
_atom_site_fract_x
_atom_site_fract_y
_atom_site_fract_z
_atom_site_U_iso_or_equiv
_atom_site_adp_type
_atom_site_occupancy
_atom_site_site_symmetry_order
_atom_site_calc_flag
_atom_site_refinement_flags_posn
_atom_site_refinement_flags_adp
_atom_site_refinement_flags_occupancy
_atom_site_disorder_assembly
_atom_site_disorder_group
C1 C 0.3494(10) 0.8373(3) -0.2700(10) 0.098(5) Uani 1 1 d . . . . .
H1A H 0.3956 0.8546 -0.2301 0.148 Uiso 1 1 calc R U . . .
H1B H 0.2841 0.8467 -0.3198 0.148 Uiso 1 1 calc R U . . .
H1C H 0.3879 0.8251 -0.3049 0.148 Uiso 1 1 calc R U . . .
C2 C 0.2565(8) 0.7903(3) -0.2473(8) 0.052(3) Uani 1 1 d . . . . .
C3 C 0.2297(10) 0.7816(4) -0.3457(9) 0.078(4) Uani 1 1 d . . . . .
H3 H 0.2580 0.7929 -0.3881 0.093 Uiso 1 1 calc R U . . .
C4 C 0.1586(11) 0.7552(4) -0.3834(9) 0.093(5) Uani 1 1 d . . . . .
H4 H 0.1402 0.7487 -0.4516 0.112 Uiso 1 1 calc R U . . .
C5 C 0.1166(10) 0.7392(4) -0.3242(8) 0.086(4) Uani 1 1 d . . . . .
H5 H 0.0689 0.7217 -0.3514 0.104 Uiso 1 1 calc R U . . .
C6 C 0.1428(8) 0.7482(3) -0.2223(7) 0.052(3) Uani 1 1 d . . . . .
C7 C 0.2185(7) 0.7738(3) -0.1805(7) 0.047(3) Uani 1 1 d . . . . .
C8 C 0.0828(8) 0.7342(3) -0.1691(9) 0.068(3) Uani 1 1 d . . . . .
H8 H 0.0273 0.7197 -0.2062 0.082 Uiso 1 1 calc R U . . .
C9 C 0.0176(8) 0.7252(3) -0.0350(10) 0.076(4) Uani 1 1 d . . . . .
H9A H -0.0344 0.7420 -0.0337 0.091 Uiso 1 1 calc R U . . .
H9B H -0.0226 0.7071 -0.0775 0.091 Uiso 1 1 calc R U . . .
C10 C 0.0799(9) 0.7137(3) 0.0691(9) 0.065(3) Uani 1 1 d . . . . .
H10A H 0.0319 0.7108 0.1070 0.078 Uiso 1 1 calc R U . . .
H10B H 0.1145 0.6928 0.0670 0.078 Uiso 1 1 calc R U . . .
C11 C 0.1887(9) 0.7446(3) 0.2137(9) 0.061(3) Uani 1 1 d . . . . .
H11 H 0.1486 0.7342 0.2477 0.074 Uiso 1 1 calc R U . . .
C12 C 0.2721(8) 0.7652(3) 0.2712(7) 0.055(3) Uani 1 1 d . . . . .
C13 C 0.2851(11) 0.7691(3) 0.3763(9) 0.075(4) Uani 1 1 d . . . . .
H13 H 0.2354 0.7593 0.4006 0.090 Uiso 1 1 calc R U . . .
C14 C 0.3656(12) 0.7862(4) 0.4379(10) 0.091(5) Uani 1 1 d . . . . .
H14 H 0.3730 0.7883 0.5065 0.110 Uiso 1 1 calc R U . . .
C15 C 0.4394(10) 0.8011(3) 0.4064(7) 0.078(4) Uani 1 1 d . . . . .
H15 H 0.4958 0.8135 0.4523 0.093 Uiso 1 1 calc R U . . .
C16 C 0.4304(8) 0.7976(3) 0.3064(8) 0.063(3) Uani 1 1 d . . . . .
C17 C 0.3455(7) 0.7797(3) 0.2360(7) 0.044(2) Uani 1 1 d . . . . .
C18 C 0.5876(9) 0.8290(4) 0.3344(11) 0.131(8) Uani 1 1 d . . . . .
H18A H 0.6315 0.8373 0.2981 0.196 Uiso 1 1 calc R U . . .
H18B H 0.6314 0.8149 0.3895 0.196 Uiso 1 1 calc R U . . .
H18C H 0.5601 0.8470 0.3621 0.196 Uiso 1 1 calc R U . . .
C19 C -0.0041(10) 0.9815(3) -0.3606(8) 0.087(4) Uani 1 1 d . . . . .
H19A H -0.0047 1.0048 -0.3499 0.131 Uiso 1 1 calc R U . . .
H19B H -0.0777 0.9732 -0.3840 0.131 Uiso 1 1 calc R U . . .
H19C H 0.0270 0.9770 -0.4115 0.131 Uiso 1 1 calc R U . . .
C20 C 0.0678(7) 0.9332(3) -0.2699(7) 0.056(3) Uani 1 1 d . . . . .
C21 C 0.0252(8) 0.9147(3) -0.3549(8) 0.064(3) Uani 1 1 d . . . . .
H21 H -0.0156 0.9246 -0.4175 0.076 Uiso 1 1 calc R U . . .
C22 C 0.0407(9) 0.8817(4) -0.3507(9) 0.072(4) Uani 1 1 d . . . . .
H22 H 0.0091 0.8691 -0.4100 0.087 Uiso 1 1 calc R U . . .
C23 C 0.1012(9) 0.8672(3) -0.2618(9) 0.066(3) Uani 1 1 d . . . . .
H23 H 0.1118 0.8445 -0.2601 0.079 Uiso 1 1 calc R U . . .
C24 C 0.1489(7) 0.8857(3) -0.1712(7) 0.048(3) Uani 1 1 d . . . . .
C25 C 0.1309(6) 0.9196(3) -0.1738(7) 0.042(2) Uani 1 1 d . . . . .
C26 C 0.2181(7) 0.8680(3) -0.0833(7) 0.047(2) Uani 1 1 d . . . . .
H26 H 0.2313 0.8459 -0.0919 0.057 Uiso 1 1 calc R U . . .
C27 C 0.3357(7) 0.8610(2) 0.0893(7) 0.046(2) Uani 1 1 d . . . . .
H27A H 0.4113 0.8664 0.1013 0.055 Uiso 1 1 calc R U . . .
H27B H 0.3247 0.8377 0.0736 0.055 Uiso 1 1 calc R U . . .
C28 C 0.3103(8) 0.8690(3) 0.1819(7) 0.050(3) Uani 1 1 d . . . . .
H28A H 0.2432 0.8581 0.1780 0.060 Uiso 1 1 calc R U . . .
H28B H 0.3692 0.8616 0.2438 0.060 Uiso 1 1 calc R U . . .
C29 C 0.3290(7) 0.9194(3) 0.2701(8) 0.050(3) Uani 1 1 d . . . . .
H29 H 0.3660 0.9073 0.3293 0.060 Uiso 1 1 calc R U . . .
C30 C 0.3120(8) 0.9529(3) 0.2823(7) 0.050(3) Uani 1 1 d . . . . .
C31 C 0.3616(9) 0.9658(3) 0.3798(8) 0.062(3) Uani 1 1 d . . . . .
H31 H 0.4060 0.9522 0.4324 0.075 Uiso 1 1 calc R U . . .
C32 C 0.3482(10) 0.9968(3) 0.4011(8) 0.070(3) Uani 1 1 d . . . . .
H32 H 0.3805 1.0045 0.4683 0.084 Uiso 1 1 calc R U . . .
C33 C 0.2859(9) 1.0177(3) 0.3229(8) 0.063(3) Uani 1 1 d . . . . .
H33 H 0.2798 1.0399 0.3367 0.076 Uiso 1 1 calc R U . . .
C34 C 0.2339(8) 1.0058(3) 0.2263(8) 0.050(3) Uani 1 1 d . . . . .
C35 C 0.2486(7) 0.9729(3) 0.2019(7) 0.043(2) Uani 1 1 d . . . . .
C36 C 0.1521(10) 1.0562(3) 0.1695(9) 0.082(4) Uani 1 1 d . . . . .
H36A H 0.1071 1.0670 0.1070 0.123 Uiso 1 1 calc R U . . .
H36B H 0.2202 1.0678 0.1998 0.123 Uiso 1 1 calc R U . . .
H36C H 0.1148 1.0560 0.2170 0.123 Uiso 1 1 calc R U . . .
C37 C 0.3102(7) 0.7210(3) 0.0200(7) 0.043(2) Uani 1 1 d . . . . .
C38 C 0.1266(7) 0.7984(2) 0.0329(6) 0.037(2) Uani 1 1 d . . . . .
C39 C 0.0853(7) 0.9031(2) 0.0321(6) 0.040(2) Uani 1 1 d . . . . .
C40 C 0.3696(7) 0.9452(2) 0.0532(6) 0.039(2) Uani 1 1 d . . . . .
C41 C -0.1132(11) 0.8275(4) -0.1757(10) 0.093(5) Uani 1 1 d D . . . .
H41 H -0.0692 0.8098 -0.1426 0.112 Uiso 1 1 calc R U . . .
C42 C -0.1138(13) 0.7996(4) -0.3251(10) 0.108(5) Uani 1 1 d . . . . .
H42A H -0.1444 0.8022 -0.3986 0.162 Uiso 1 1 calc R U . . .
H42B H -0.1392 0.7793 -0.3065 0.162 Uiso 1 1 calc R U . . .
H42C H -0.0353 0.7992 -0.3020 0.162 Uiso 1 1 calc R U . . .
C43 C -0.2073(14) 0.8510(6) -0.3387(16) 0.194(12) Uani 1 1 d . . . . .
H43A H -0.2236 0.8457 -0.4098 0.291 Uiso 1 1 calc R U . . .
H43B H -0.1665 0.8712 -0.3222 0.291 Uiso 1 1 calc R U . . .
H43C H -0.2744 0.8536 -0.3271 0.291 Uiso 1 1 calc R U . . .
C45 C -0.4144(13) 0.9084(5) -0.1112(12) 0.154(8) Uani 1 1 d . . . . .
H45A H -0.4825 0.9154 -0.1072 0.231 Uiso 1 1 calc R U . . .
H45B H -0.4289 0.8956 -0.1726 0.231 Uiso 1 1 calc R U . . .
H45C H -0.3715 0.9274 -0.1130 0.231 Uiso 1 1 calc R U . . .
C46 C -0.3937(16) 0.8865(4) 0.0547(16) 0.167(9) Uani 1 1 d . . . . .
H46A H -0.4650 0.8964 0.0337 0.251 Uiso 1 1 calc R U . . .
H46B H -0.3445 0.8978 0.1143 0.251 Uiso 1 1 calc R U . . .
H46C H -0.3982 0.8638 0.0710 0.251 Uiso 1 1 calc R U . . .
C47B C 0.056(2) 0.8588(10) 0.246(2) 0.046(12) Uiso 0.286(13) 1 d D . P A 2
H47B H 0.1059 0.8448 0.2332 0.055 Uiso 0.286(13) 1 calc R U P A 2
C48B C 0.1854(13) 0.8517(5) 0.3777(18) 0.097(8) Uani 0.714(13) 1 d D . P A 1
H48A H 0.2294 0.8588 0.4461 0.146 Uiso 0.714(13) 1 calc R U P A 1
H48B H 0.2301 0.8501 0.3370 0.146 Uiso 0.714(13) 1 calc R U P A 1
H48C H 0.1545 0.8305 0.3811 0.146 Uiso 0.714(13) 1 calc R U P A 1
C49B C 0.009(3) 0.8877(13) 0.352(3) 0.100(6) Uani 0.286(13) 1 d D . P A 2
H49A H 0.0319 0.8940 0.4235 0.150 Uiso 0.286(13) 1 calc R U P A 2
H49B H -0.0478 0.8714 0.3370 0.150 Uiso 0.286(13) 1 calc R U P A 2
H49C H -0.0191 0.9068 0.3096 0.150 Uiso 0.286(13) 1 calc R U P A 2
C50 C 0.2613(7) 1.0139(2) -0.0487(7) 0.050(3) Uani 1 1 d . . . . .
H50 H 0.2627 0.9955 -0.0084 0.060 Uiso 1 1 calc R U . . .
C51 C 0.1588(10) 1.0566(4) -0.1558(10) 0.095(5) Uani 1 1 d . . . . .
H51A H 0.0841 1.0640 -0.1806 0.142 Uiso 1 1 calc R U . . .
H51B H 0.1787 1.0509 -0.2132 0.142 Uiso 1 1 calc R U . . .
H51C H 0.2059 1.0739 -0.1168 0.142 Uiso 1 1 calc R U . . .
C52 C 0.0714(7) 1.0166(3) -0.0858(8) 0.065(3) Uani 1 1 d . . . . .
H52A H 0.0122 1.0311 -0.1231 0.098 Uiso 1 1 calc R U . . .
H52B H 0.0787 1.0157 -0.0149 0.098 Uiso 1 1 calc R U . . .
H52C H 0.0565 0.9950 -0.1152 0.098 Uiso 1 1 calc R U . . .
C53 C 0.3901(8) 0.9681(3) -0.1963(7) 0.052(3) Uani 1 1 d . . . . .
H53 H 0.3338 0.9639 -0.1728 0.063 Uiso 1 1 calc R U . . .
C54 C 0.4595(10) 0.9670(3) -0.3282(8) 0.078(4) Uani 1 1 d . . . . .
H54A H 0.4366 0.9592 -0.3979 0.117 Uiso 1 1 calc R U . . .
H54B H 0.5264 0.9562 -0.2868 0.117 Uiso 1 1 calc R U . . .
H54C H 0.4713 0.9903 -0.3269 0.117 Uiso 1 1 calc R U . . .
C55 C 0.2789(10) 0.9452(4) -0.3569(10) 0.122(7) Uani 1 1 d . . . . .
H55A H 0.2862 0.9410 -0.4217 0.183 Uiso 1 1 calc R U . . .
H55B H 0.2184 0.9598 -0.3674 0.183 Uiso 1 1 calc R U . . .
H55C H 0.2662 0.9248 -0.3283 0.183 Uiso 1 1 calc R U . . .
C56 C -0.1537(12) 0.8231(4) 0.2677(12) 0.088(4) Uani 1 1 d . . . . .
H56 H -0.1627 0.8183 0.1999 0.106 Uiso 1 1 calc R U . . .
C57 C -0.0054(11) 0.7859(3) 0.3161(10) 0.086(4) Uani 1 1 d . . . . .
H57A H 0.0458 0.7766 0.3786 0.130 Uiso 1 1 calc R U . . .
H57B H 0.0337 0.7978 0.2813 0.130 Uiso 1 1 calc R U . . .
H57C H -0.0471 0.7685 0.2722 0.130 Uiso 1 1 calc R U . . .
C58 C -0.0655(15) 0.8111(4) 0.4395(11) 0.143(7) Uani 1 1 d . . . . .
H58A H -0.0053 0.7980 0.4828 0.214 Uiso 1 1 calc R U . . .
H58B H -0.1316 0.8042 0.4477 0.214 Uiso 1 1 calc R U . . .
H58C H -0.0517 0.8339 0.4588 0.214 Uiso 1 1 calc R U . . .
C59 C 0.2180(11) 1.0464(6) -0.3611(14) 0.29(2) Uani 1 1 d D . . . .
H59 H 0.2346 1.0283 -0.3169 0.353 Uiso 1 1 calc R U . . .
C60 C 0.257(3) 1.0887(7) -0.424(2) 0.38(3) Uani 1 1 d . . . . .
H60A H 0.3141 1.1030 -0.4255 0.563 Uiso 1 1 calc R U . . .
H60B H 0.2062 1.1009 -0.4026 0.563 Uiso 1 1 calc R U . . .
H60C H 0.2186 1.0798 -0.4918 0.563 Uiso 1 1 calc R U . . .
C61 C 0.4028(13) 1.0649(7) -0.2911(15) 0.243(14) Uani 1 1 d . . . . .
H61A H 0.4441 1.0813 -0.3103 0.364 Uiso 1 1 calc R U . . .
H61B H 0.4352 1.0436 -0.2903 0.364 Uiso 1 1 calc R U . . .
H61C H 0.4032 1.0697 -0.2237 0.364 Uiso 1 1 calc R U . . .
Cl1 Cl 0.5060(3) 0.87818(10) 0.5796(3) 0.0769(9) Uani 1 1 d . . . . .
N1 N 0.0951(6) 0.7388(2) -0.0769(6) 0.051(2) Uani 1 1 d . . . . .
N2 N 0.1614(6) 0.7383(2) 0.1180(6) 0.051(2) Uani 1 1 d . . . . .
N3 N 0.2626(6) 0.88025(19) 0.0049(6) 0.0397(18) Uani 1 1 d . . . . .
N4 N 0.2979(5) 0.9044(2) 0.1846(6) 0.0416(19) Uani 1 1 d . . . . .
N5 N 0.3591(6) 0.6978(2) 0.0256(6) 0.049(2) Uani 1 1 d . . . . .
N6 N 0.0694(6) 0.8189(2) 0.0363(6) 0.047(2) Uani 1 1 d . . . . .
N7 N 0.0122(5) 0.8875(2) 0.0253(6) 0.045(2) Uani 1 1 d . . . . .
N8 N 0.4372(5) 0.96053(19) 0.0441(5) 0.0395(18) Uani 1 1 d . . . . .
N9 N -0.1469(8) 0.8264(3) -0.2780(8) 0.086(4) Uani 1 1 d D . . . .
N10 N -0.3557(7) 0.8889(3) -0.0235(8) 0.086(4) Uani 1 1 d D . . . .
N11 N 0.1005(9) 0.8745(3) 0.3323(8) 0.082(3) Uani 1 1 d D . . . .
N12 N 0.1703(6) 1.0286(2) -0.0919(6) 0.051(2) Uani 1 1 d . . . . .
N13 N 0.3765(7) 0.9599(3) -0.2880(6) 0.068(3) Uani 1 1 d . . . . .
N14 N -0.0765(9) 0.8074(3) 0.3397(8) 0.078(3) Uani 1 1 d . . . . .
N15 N 0.2985(9) 1.0647(4) -0.3598(9) 0.114(5) Uani 1 1 d D . . . .
Ni1 Ni -0.06115(8) 0.84459(3) 0.02822(9) 0.0414(3) Uani 1 1 d D . . . .
Ni2 Ni 0.5000 1.0000 0.0000 0.0379(4) Uani 1 2 d S . P . .
O1 O 0.3210(6) 0.8160(2) -0.2040(5) 0.061(2) Uani 1 1 d . . . . .
O2 O 0.2514(4) 0.78366(15) -0.0857(4) 0.0378(14) Uani 1 1 d . . . . .
O3 O 0.3435(4) 0.77685(16) 0.1422(4) 0.0412(16) Uani 1 1 d . . . . .
O4 O 0.4997(5) 0.81096(18) 0.2665(5) 0.0585(19) Uani 1 1 d . . . . .
O5 O 0.0593(6) 0.9660(2) -0.2672(5) 0.067(2) Uani 1 1 d . . . . .
O6 O 0.1702(4) 0.93845(15) -0.0964(4) 0.0414(15) Uani 1 1 d . . . . .
O7 O 0.1935(4) 0.96359(16) 0.1093(4) 0.0426(16) Uani 1 1 d . . . . .
O8 O 0.1726(5) 1.02408(19) 0.1476(5) 0.0592(19) Uani 1 1 d . . . . .
O9 O -0.1271(7) 0.8449(3) -0.1243(6) 0.087(3) Uani 1 1 d . . . . .
O11B O -0.0400(18) 0.8576(7) 0.1725(12) 0.054(8) Uiso 0.286(13) 1 d D . P A 2
O12 O 0.3473(5) 1.02233(17) -0.0569(5) 0.0497(18) Uani 1 1 d . . . . .
O13 O 0.4708(5) 0.98095(17) -0.1390(5) 0.0494(17) Uani 1 1 d . . . . .
O14 O -0.2146(11) 0.8433(4) 0.2806(11) 0.197(7) Uani 1 1 d . . . . .
O15 O 0.1252(12) 1.0505(5) -0.4136(10) 0.256(11) Uani 1 1 d D . . . .
O16 O 0.5047(12) 0.8813(3) 0.4819(8) 0.156(5) Uani 1 1 d . . . . .
O17 O 0.4053(8) 0.8876(3) 0.5803(12) 0.180(6) Uani 1 1 d . . . . .
O18 O 0.5291(9) 0.8455(3) 0.6128(7) 0.116(3) Uani 1 1 d . . . . .
O19 O 0.5868(9) 0.8992(3) 0.6429(10) 0.162(5) Uani 1 1 d . . . . .
Ru1 Ru 0.21871(5) 0.76040(2) 0.02447(5) 0.03588(19) Uani 1 1 d . . . . .
Ru2 Ru 0.22884(6) 0.92340(2) 0.04743(5) 0.03775(19) Uani 1 1 d . . . . .
O10 O -0.1911(7) 0.8664(2) 0.0479(7) 0.055(3) Uani 0.74 1 d D . P A 1
C44 C -0.2623(10) 0.8783(5) -0.0219(11) 0.072(6) Uani 0.74 1 d D . P A 1
H44 H -0.2501 0.8803 -0.0831 0.086 Uiso 0.74 1 calc R U P A 1
O10A O -0.2080(18) 0.8711(7) -0.0417(18) 0.042(6) Uiso 0.26 1 d . . P A 2
C44A C -0.265(4) 0.8687(13) 0.008(4) 0.046(13) Uiso 0.26 1 d . . P A 2
H44A H -0.2495 0.8544 0.0638 0.056 Uiso 0.26 1 calc R U P A 2
O11A O 0.0214(7) 0.8457(3) 0.1898(6) 0.051(3) Uani 0.714(13) 1 d D . P A 1
C47A C 0.0303(12) 0.8718(4) 0.2424(11) 0.064(5) Uani 0.714(13) 1 d D . P A 1
H47A H -0.0165 0.8894 0.2137 0.077 Uiso 0.714(13) 1 calc R U P A 1
C48A C 0.208(2) 0.8676(15) 0.401(5) 0.097(8) Uani 0.286(13) 1 d D . P A 2
H48D H 0.2199 0.8771 0.4672 0.146 Uiso 0.286(13) 1 calc R U P A 2
H48E H 0.2600 0.8769 0.3747 0.146 Uiso 0.286(13) 1 calc R U P A 2
H48F H 0.2189 0.8442 0.4081 0.146 Uiso 0.286(13) 1 calc R U P A 2
C49A C 0.1100(17) 0.9051(4) 0.3889(14) 0.100(6) Uani 0.714(13) 1 d D . P A 1
H49D H 0.1676 0.9031 0.4555 0.150 Uiso 0.714(13) 1 calc R U P A 1
H49E H 0.0421 0.9096 0.3972 0.150 Uiso 0.714(13) 1 calc R U P A 1
H49F H 0.1267 0.9228 0.3515 0.150 Uiso 0.714(13) 1 calc R U P A 1

loop_
_atom_site_aniso_label
_atom_site_aniso_U_11
_atom_site_aniso_U_22
_atom_site_aniso_U_33
_atom_site_aniso_U_23
_atom_site_aniso_U_13
_atom_site_aniso_U_12
C1 0.115(10) 0.098(13) 0.124(11) 0.051(9) 0.092(10) 0.026(9)
C2 0.056(6) 0.054(9) 0.051(6) 0.008(5) 0.025(5) 0.014(6)
C3 0.087(9) 0.095(13) 0.060(8) 0.017(7) 0.037(7) 0.030(8)
C4 0.109(11) 0.121(15) 0.049(7) -0.013(8) 0.030(8) 0.007(10)
C5 0.083(8) 0.110(13) 0.059(7) -0.029(8) 0.018(7) 0.001(8)
C6 0.051(6) 0.051(8) 0.046(6) -0.017(5) 0.008(5) 0.002(5)
C7 0.035(5) 0.062(8) 0.048(6) -0.003(5) 0.019(5) 0.020(5)
C8 0.037(5) 0.077(11) 0.085(8) -0.017(7) 0.015(6) -0.005(6)
C9 0.045(6) 0.070(10) 0.124(11) -0.016(8) 0.044(7) -0.025(6)
C10 0.059(7) 0.053(9) 0.096(9) -0.013(7) 0.042(7) -0.007(6)
C11 0.077(7) 0.046(8) 0.083(8) 0.013(6) 0.054(7) 0.019(6)
C12 0.062(6) 0.061(9) 0.052(6) 0.017(6) 0.033(6) 0.025(6)
C13 0.083(9) 0.095(12) 0.055(7) 0.024(7) 0.035(7) 0.038(8)
C14 0.097(10) 0.124(15) 0.058(8) 0.021(9) 0.035(8) 0.054(10)
C15 0.083(8) 0.102(12) 0.029(6) -0.014(6) -0.001(6) 0.036(8)
C16 0.046(6) 0.078(10) 0.055(7) -0.010(6) 0.008(5) 0.020(6)
C17 0.036(5) 0.048(7) 0.044(6) 0.015(5) 0.012(4) 0.022(5)
C18 0.051(7) 0.21(2) 0.129(12) -0.113(13) 0.025(8) -0.038(9)
C19 0.092(9) 0.088(12) 0.056(8) 0.017(7) -0.001(7) 0.007(8)
C20 0.042(5) 0.074(10) 0.049(6) -0.002(6) 0.015(5) -0.011(5)
C21 0.055(6) 0.077(11) 0.051(7) -0.007(6) 0.011(5) -0.010(6)
C22 0.075(8) 0.083(12) 0.049(7) -0.023(7) 0.012(6) -0.011(7)
C23 0.075(8) 0.049(9) 0.075(8) -0.014(6) 0.030(7) 0.000(6)
C24 0.036(5) 0.065(9) 0.043(6) -0.015(5) 0.015(4) -0.009(5)
C25 0.031(5) 0.044(7) 0.052(6) 0.006(5) 0.017(4) 0.003(4)
C26 0.043(5) 0.043(7) 0.061(7) -0.006(5) 0.026(5) -0.009(5)
C27 0.036(5) 0.037(7) 0.064(6) 0.011(5) 0.016(5) 0.003(4)
C28 0.055(6) 0.043(8) 0.049(6) 0.005(5) 0.015(5) -0.007(5)
C29 0.050(6) 0.047(8) 0.056(6) 0.016(5) 0.023(5) 0.001(5)
C30 0.054(6) 0.059(9) 0.039(6) 0.004(5) 0.019(5) 0.003(5)
C31 0.080(8) 0.061(9) 0.049(6) 0.009(6) 0.028(6) 0.013(6)
C32 0.104(9) 0.050(9) 0.057(7) 0.002(6) 0.029(7) 0.013(7)
C33 0.076(8) 0.053(9) 0.072(8) -0.007(6) 0.040(7) 0.004(6)
C34 0.053(6) 0.048(8) 0.059(7) -0.003(5) 0.033(5) -0.002(5)
C35 0.035(5) 0.046(7) 0.051(6) 0.003(5) 0.021(4) -0.002(4)
C36 0.080(8) 0.062(11) 0.102(10) 0.009(8) 0.031(7) 0.020(7)
C37 0.033(5) 0.047(7) 0.052(6) -0.003(5) 0.020(4) -0.006(5)
C38 0.032(5) 0.036(6) 0.048(5) -0.003(4) 0.021(4) -0.011(4)
C39 0.041(5) 0.034(6) 0.048(5) 0.000(4) 0.019(4) 0.010(4)
C40 0.038(5) 0.033(6) 0.049(5) 0.000(4) 0.018(4) 0.001(4)
C41 0.101(10) 0.111(14) 0.103(12) -0.040(9) 0.079(10) -0.021(9)
C42 0.141(13) 0.099(15) 0.102(11) -0.012(9) 0.065(11) 0.000(10)
C43 0.113(14) 0.26(3) 0.22(2) 0.13(2) 0.084(15) 0.101(17)
C45 0.118(13) 0.16(2) 0.132(15) 0.015(13) -0.018(11) 0.068(13)
C46 0.22(2) 0.104(17) 0.27(2) 0.003(16) 0.19(2) 0.031(14)
C48B 0.054(10) 0.14(3) 0.063(13) 0.017(14) -0.018(8) -0.039(11)
C49B 0.133(17) 0.074(17) 0.080(12) -0.021(10) 0.025(12) 0.009(12)
C50 0.041(5) 0.046(7) 0.065(6) 0.007(5) 0.023(5) 0.009(5)
C51 0.072(8) 0.078(12) 0.108(11) 0.033(9) 0.003(7) -0.006(7)
C52 0.040(6) 0.070(10) 0.090(8) 0.002(7) 0.029(6) -0.001(5)
C53 0.042(5) 0.068(9) 0.042(6) -0.001(5) 0.010(5) 0.006(5)
C54 0.097(9) 0.087(11) 0.065(7) -0.010(7) 0.048(7) -0.022(7)
C55 0.079(9) 0.20(2) 0.089(10) -0.073(11) 0.031(8) -0.049(11)
C56 0.085(10) 0.097(13) 0.109(12) 0.004(9) 0.067(10) -0.006(9)
C57 0.109(10) 0.049(10) 0.107(10) -0.011(8) 0.047(9) -0.024(8)
C58 0.197(19) 0.16(2) 0.086(11) -0.024(11) 0.073(13) -0.026(15)
C59 0.122(19) 0.67(8) 0.070(15) -0.01(2) 0.013(14) -0.07(3)
C60 0.34(4) 0.19(4) 0.32(4) 0.13(3) -0.19(3) -0.11(3)
C61 0.058(11) 0.45(5) 0.19(2) 0.06(2) 0.008(12) 0.023(18)
Cl1 0.078(2) 0.074(3) 0.081(2) -0.0116(19) 0.0323(17) 0.0037(18)
N1 0.038(4) 0.044(6) 0.073(6) -0.002(5) 0.021(4) 0.002(4)
N2 0.040(4) 0.051(6) 0.072(6) 0.004(5) 0.032(4) 0.010(4)
N3 0.040(4) 0.029(5) 0.055(5) 0.002(4) 0.024(4) -0.001(4)
N4 0.038(4) 0.039(6) 0.051(5) 0.007(4) 0.020(4) -0.006(4)
N5 0.047(5) 0.035(6) 0.082(6) 0.015(4) 0.041(5) 0.005(4)
N6 0.048(5) 0.033(6) 0.070(6) 0.004(4) 0.032(4) 0.003(4)
N7 0.028(4) 0.037(6) 0.068(5) 0.004(4) 0.015(4) -0.006(4)
N8 0.035(4) 0.036(5) 0.050(5) 0.006(4) 0.019(4) -0.002(4)
N9 0.057(6) 0.126(12) 0.074(7) -0.021(7) 0.022(6) -0.007(6)
N10 0.053(6) 0.090(10) 0.109(8) 0.000(7) 0.024(6) 0.039(6)
N11 0.095(8) 0.084(10) 0.063(7) -0.004(6) 0.025(6) 0.004(7)
N12 0.039(4) 0.051(7) 0.067(5) 0.018(4) 0.026(4) 0.004(4)
N13 0.053(5) 0.109(9) 0.044(5) -0.018(5) 0.019(4) -0.011(5)
N14 0.089(8) 0.086(10) 0.059(7) -0.007(6) 0.027(6) -0.017(7)
N15 0.052(7) 0.190(17) 0.093(9) 0.032(9) 0.019(6) 0.010(8)
Ni1 0.0302(5) 0.0298(8) 0.0710(8) 0.0006(6) 0.0266(6) -0.0006(6)
Ni2 0.0343(8) 0.0379(12) 0.0455(9) 0.0014(8) 0.0193(8) -0.0037(8)
O1 0.073(5) 0.064(6) 0.061(5) 0.021(4) 0.042(4) 0.015(4)
O2 0.040(3) 0.036(4) 0.040(3) -0.001(3) 0.017(3) 0.007(3)
O3 0.034(3) 0.055(5) 0.033(3) 0.002(3) 0.012(3) 0.008(3)
O4 0.050(4) 0.052(5) 0.065(5) -0.022(4) 0.012(4) 0.006(4)
O5 0.078(5) 0.064(7) 0.044(4) 0.011(4) 0.004(4) -0.010(4)
O6 0.046(3) 0.029(4) 0.046(4) -0.003(3) 0.014(3) -0.009(3)
O7 0.041(3) 0.045(5) 0.044(4) 0.001(3) 0.019(3) -0.003(3)
O8 0.062(4) 0.044(5) 0.068(5) 0.002(4) 0.020(4) 0.013(4)
O9 0.085(6) 0.090(8) 0.077(6) 0.009(5) 0.021(5) -0.021(6)
O12 0.044(4) 0.048(5) 0.064(4) 0.009(3) 0.028(3) -0.003(3)
O13 0.050(4) 0.052(5) 0.046(4) -0.001(3) 0.018(3) -0.002(3)
O14 0.167(12) 0.244(19) 0.237(15) 0.032(14) 0.140(12) 0.067(13)
O15 0.129(12) 0.47(3) 0.112(11) 0.081(14) -0.020(9) -0.089(15)
O16 0.271(15) 0.126(12) 0.096(8) 0.027(7) 0.097(9) 0.019(10)
O17 0.088(8) 0.182(15) 0.295(17) 0.000(12) 0.099(10) 0.022(8)
O18 0.164(9) 0.079(9) 0.109(7) 0.018(7) 0.055(7) 0.006(8)
O19 0.129(9) 0.109(11) 0.192(12) -0.068(9) -0.004(8) -0.013(8)
Ru1 0.0295(3) 0.0334(5) 0.0478(4) 0.0022(4) 0.0179(3) 0.0044(3)
Ru2 0.0327(4) 0.0347(5) 0.0465(4) 0.0047(4) 0.0155(3) -0.0019(4)
O10 0.044(6) 0.042(7) 0.082(7) -0.008(5) 0.027(5) -0.007(5)
C44 0.100(14) 0.058(15) 0.057(12) 0.016(10) 0.030(11) 0.052(11)
O11A 0.063(7) 0.049(7) 0.050(6) -0.007(5) 0.033(5) 0.004(6)
C47A 0.043(9) 0.074(16) 0.064(12) 0.015(10) 0.007(8) 0.019(10)
C48A 0.054(10) 0.14(3) 0.063(13) 0.017(14) -0.018(8) -0.039(11)
C49A 0.133(17) 0.074(17) 0.080(12) -0.021(10) 0.025(12) 0.009(12)

loop_
_atom_type_symbol
_atom_type_description
_atom_type_scat_dispersion_real
_atom_type_scat_dispersion_imag
_atom_type_scat_source
C C 0.0033 0.0016 'International Tables Vol C Tables 4.2.6.8 and 6.1.1.4'
H H 0.0000 0.0000 'International Tables Vol C Tables 4.2.6.8 and 6.1.1.4'
Cl Cl 0.1484 0.1585 'International Tables Vol C Tables 4.2.6.8 and 6.1.1.4'
N N 0.0061 0.0033 'International Tables Vol C Tables 4.2.6.8 and 6.1.1.4'
Ni Ni 0.3393 1.1124 'International Tables Vol C Tables 4.2.6.8 and 6.1.1.4'
O O 0.0106 0.0060 'International Tables Vol C Tables 4.2.6.8 and 6.1.1.4'
Ru Ru -1.2594 0.8363 'International Tables Vol C Tables 4.2.6.8 and 6.1.1.4'

loop_
_geom_angle_atom_site_label_1
_geom_angle_atom_site_label_2
_geom_angle_atom_site_label_3
_geom_angle
_geom_angle_site_symmetry_1
_geom_angle_site_symmetry_3
O1 C1 H1A 109.5 . .
O1 C1 H1B 109.5 . .
H1A C1 H1B 109.5 . .
O1 C1 H1C 109.5 . .
H1A C1 H1C 109.5 . .
H1B C1 H1C 109.5 . .
C3 C2 O1 123.7(10) . .
C3 C2 C7 122.8(12) . .
O1 C2 C7 113.5(9) . .
C2 C3 C4 118.6(11) . .
C2 C3 H3 120.7 . .
C4 C3 H3 120.7 . .
C5 C4 C3 121.2(11) . .
C5 C4 H4 119.4 . .
C3 C4 H4 119.4 . .
C4 C5 C6 120.8(13) . .
C4 C5 H5 119.6 . .
C6 C5 H5 119.6 . .
C5 C6 C8 117.9(10) . .
C5 C6 C7 119.3(10) . .
C8 C6 C7 122.3(9) . .
O2 C7 C2 118.2(10) . .
O2 C7 C6 124.7(8) . .
C2 C7 C6 117.0(9) . .
N1 C8 C6 127.3(10) . .
N1 C8 H8 116.3 . .
C6 C8 H8 116.3 . .
C10 C9 N1 107.7(8) . .
C10 C9 H9A 110.2 . .
N1 C9 H9A 110.2 . .
C10 C9 H9B 110.2 . .
N1 C9 H9B 110.2 . .
H9A C9 H9B 108.5 . .
N2 C10 C9 107.3(10) . .
N2 C10 H10A 110.3 . .
C9 C10 H10A 110.3 . .
N2 C10 H10B 110.3 . .
C9 C10 H10B 110.3 . .
H10A C10 H10B 108.5 . .
N2 C11 C12 125.9(9) . .
N2 C11 H11 117.0 . .
C12 C11 H11 117.0 . .
C17 C12 C11 124.5(9) . .
C17 C12 C13 119.5(11) . .
C11 C12 C13 115.8(10) . .
C14 C13 C12 120.2(12) . .
C14 C13 H13 119.9 . .
C12 C13 H13 119.9 . .
C13 C14 C15 122.2(12) . .
C13 C14 H14 118.9 . .
C15 C14 H14 118.9 . .
C14 C15 C16 119.3(12) . .
C14 C15 H15 120.3 . .
C16 C15 H15 120.3 . .
O4 C16 C15 124.7(11) . .
O4 C16 C17 114.0(8) . .
C15 C16 C17 121.3(11) . .
O3 C17 C12 124.7(9) . .
O3 C17 C16 117.9(8) . .
C12 C17 C16 117.4(9) . .
O4 C18 H18A 109.5 . .
O4 C18 H18B 109.5 . .
H18A C18 H18B 109.5 . .
O4 C18 H18C 109.5 . .
H18A C18 H18C 109.5 . .
H18B C18 H18C 109.5 . .
O5 C19 H19A 109.5 . .
O5 C19 H19B 109.5 . .
H19A C19 H19B 109.5 . .
O5 C19 H19C 109.5 . .
H19A C19 H19C 109.5 . .
H19B C19 H19C 109.5 . .
O5 C20 C21 124.9(11) . .
O5 C20 C25 113.0(9) . .
C21 C20 C25 122.0(12) . .
C20 C21 C22 120.7(11) . .
C20 C21 H21 119.6 . .
C22 C21 H21 119.6 . .
C23 C22 C21 120.3(11) . .
C23 C22 H22 119.9 . .
C21 C22 H22 119.9 . .
C22 C23 C24 121.0(12) . .
C22 C23 H23 119.5 . .
C24 C23 H23 119.5 . .
C25 C24 C23 119.3(10) . .
C25 C24 C26 124.6(9) . .
C23 C24 C26 116.0(11) . .
O6 C25 C24 124.2(8) . .
O6 C25 C20 119.2(10) . .
C24 C25 C20 116.6(10) . .
N3 C26 C24 124.4(10) . .
N3 C26 H26 117.8 . .
C24 C26 H26 117.8 . .
N3 C27 C28 107.2(7) . .
N3 C27 H27A 110.3 . .
C28 C27 H27A 110.3 . .
N3 C27 H27B 110.3 . .
C28 C27 H27B 110.3 . .
H27A C27 H27B 108.5 . .
N4 C28 C27 107.7(7) . .
N4 C28 H28A 110.2 . .
C27 C28 H28A 110.2 . .
N4 C28 H28B 110.2 . .
C27 C28 H28B 110.2 . .
H28A C28 H28B 108.5 . .
N4 C29 C30 125.0(9) . .
N4 C29 H29 117.5 . .
C30 C29 H29 117.5 . .
C31 C30 C35 120.2(11) . .
C31 C30 C29 116.8(10) . .
C35 C30 C29 123.0(9) . .
C32 C31 C30 122.1(11) . .
C32 C31 H31 119.0 . .
C30 C31 H31 119.0 . .
C31 C32 C33 119.8(11) . .
C31 C32 H32 120.1 . .
C33 C32 H32 120.1 . .
C34 C33 C32 119.7(11) . .
C34 C33 H33 120.1 . .
C32 C33 H33 120.1 . .
O8 C34 C33 123.5(11) . .
O8 C34 C35 115.2(9) . .
C33 C34 C35 121.1(10) . .
O7 C35 C30 126.3(10) . .
O7 C35 C34 116.5(9) . .
C30 C35 C34 116.9(9) . .
O8 C36 H36A 109.5 . .
O8 C36 H36B 109.5 . .
H36A C36 H36B 109.5 . .
O8 C36 H36C 109.5 . .
H36A C36 H36C 109.5 . .
H36B C36 H36C 109.5 . .
N5 C37 Ru1 173.2(8) . .
N6 C38 Ru1 176.2(8) . .
N7 C39 Ru2 170.1(8) . .
N8 C40 Ru2 168.8(8) . .
O9 C41 N9 132.2(17) . .
O9 C41 H41 113.9 . .
N9 C41 H41 113.9 . .
N9 C42 H42A 109.5 . .
N9 C42 H42B 109.5 . .
H42A C42 H42B 109.5 . .
N9 C42 H42C 109.5 . .
H42A C42 H42C 109.5 . .
H42B C42 H42C 109.5 . .
N9 C43 H43A 109.5 . .
N9 C43 H43B 109.5 . .
H43A C43 H43B 109.5 . .
N9 C43 H43C 109.5 . .
H43A C43 H43C 109.5 . .
H43B C43 H43C 109.5 . .
N10 C45 H45A 109.5 . .
N10 C45 H45B 109.5 . .
H45A C45 H45B 109.5 . .
N10 C45 H45C 109.5 . .
H45A C45 H45C 109.5 . .
H45B C45 H45C 109.5 . .
N10 C46 H46A 109.5 . .
N10 C46 H46B 109.5 . .
H46A C46 H46B 109.5 . .
N10 C46 H46C 109.5 . .
H46A C46 H46C 109.5 . .
H46B C46 H46C 109.5 . .
O11B C47B N11 136(3) . .
O11B C47B H47B 112.0 . .
N11 C47B H47B 112.0 . .
N11 C48B H48A 109.5 . .
N11 C48B H48B 109.5 . .
H48A C48B H48B 109.5 . .
N11 C48B H48C 109.5 . .
H48A C48B H48C 109.5 . .
H48B C48B H48C 109.5 . .
N11 C49B H49A 109.5 . .
N11 C49B H49B 109.5 . .
H49A C49B H49B 109.5 . .
N11 C49B H49C 109.5 . .
H49A C49B H49C 109.5 . .
H49B C49B H49C 109.5 . .
O12 C50 N12 124.1(9) . .
O12 C50 H50 117.9 . .
N12 C50 H50 117.9 . .
N12 C51 H51A 109.5 . .
N12 C51 H51B 109.5 . .
H51A C51 H51B 109.5 . .
N12 C51 H51C 109.5 . .
H51A C51 H51C 109.5 . .
H51B C51 H51C 109.5 . .
N12 C52 H52A 109.5 . .
N12 C52 H52B 109.5 . .
H52A C52 H52B 109.5 . .
N12 C52 H52C 109.5 . .
H52A C52 H52C 109.5 . .
H52B C52 H52C 109.5 . .
O13 C53 N13 123.4(9) . .
O13 C53 H53 118.3 . .
N13 C53 H53 118.3 . .
N13 C54 H54A 109.5 . .
N13 C54 H54B 109.5 . .
H54A C54 H54B 109.5 . .
N13 C54 H54C 109.5 . .
H54A C54 H54C 109.5 . .
H54B C54 H54C 109.5 . .
N13 C55 H55A 109.5 . .
N13 C55 H55B 109.5 . .
H55A C55 H55B 109.5 . .
N13 C55 H55C 109.5 . .
H55A C55 H55C 109.5 . .
H55B C55 H55C 109.5 . .
O14 C56 N14 126.1(15) . .
O14 C56 H56 117.0 . .
N14 C56 H56 117.0 . .
N14 C57 H57A 109.5 . .
N14 C57 H57B 109.5 . .
H57A C57 H57B 109.5 . .
N14 C57 H57C 109.5 . .
H57A C57 H57C 109.5 . .
H57B C57 H57C 109.5 . .
N14 C58 H58A 109.5 . .
N14 C58 H58B 109.5 . .
H58A C58 H58B 109.5 . .
N14 C58 H58C 109.5 . .
H58A C58 H58C 109.5 . .
H58B C58 H58C 109.5 . .
O15 C59 N15 125.5(18) . .
O15 C59 H59 117.2 . .
N15 C59 H59 117.2 . .
N15 C60 H60A 109.5 . .
N15 C60 H60B 109.5 . .
H60A C60 H60B 109.5 . .
N15 C60 H60C 109.5 . .
H60A C60 H60C 109.5 . .
H60B C60 H60C 109.5 . .
N15 C61 H61A 109.5 . .
N15 C61 H61B 109.5 . .
H61A C61 H61B 109.5 . .
N15 C61 H61C 109.5 . .
H61A C61 H61C 109.5 . .
H61B C61 H61C 109.5 . .
O16 Cl1 O17 109.0(9) . .
O16 Cl1 O19 107.5(9) . .
O17 Cl1 O19 109.5(8) . .
O16 Cl1 O18 109.9(7) . .
O17 Cl1 O18 110.5(7) . .
O19 Cl1 O18 110.4(8) . .
C8 N1 C9 120.9(9) . .
C8 N1 Ru1 125.2(7) . .
C9 N1 Ru1 113.7(7) . .
C11 N2 C10 120.5(9) . .
C11 N2 Ru1 125.6(8) . .
C10 N2 Ru1 113.9(6) . .
C26 N3 C27 121.0(9) . .
C26 N3 Ru2 125.3(7) . .
C27 N3 Ru2 113.3(6) . .
C29 N4 C28 120.2(8) . .
C29 N4 Ru2 127.3(7) . .
C28 N4 Ru2 112.5(6) . .
C37 N5 Ni1 176.5(8) . 4_675
C38 N6 Ni1 163.8(8) . .
C39 N7 Ni1 153.1(8) . .
C40 N8 Ni2 155.1(7) . .
C41 N9 C43 122.0(15) . .
C41 N9 C42 119.1(13) . .
C43 N9 C42 118.8(13) . .
C44 N10 C46 126.2(14) . .
C46 N10 C44A 103(2) . .
C44 N10 C45 114.1(12) . .
C46 N10 C45 119.2(12) . .
C44A N10 C45 137(2) . .
C47A N11 C48B 123.9(14) . .
C47B N11 C48A 122(3) . .
C47B N11 C49B 104(3) . .
C48A N11 C49B 130(4) . .
C47A N11 C49A 120.1(14) . .
C48B N11 C49A 115.1(14) . .
C50 N12 C51 122.5(8) . .
C50 N12 C52 122.1(9) . .
C51 N12 C52 115.3(8) . .
C53 N13 C55 123.2(9) . .
C53 N13 C54 120.1(9) . .
C55 N13 C54 116.6(8) . .
C56 N14 C58 119.6(14) . .
C56 N14 C57 121.3(11) . .
C58 N14 C57 119.1(13) . .
C59 N15 C60 106.7(18) . .
C59 N15 C61 128.6(16) . .
C60 N15 C61 123(2) . .
O11B Ni1 N6 106.8(7) . .
O11B Ni1 O9 157.5(8) . .
N6 Ni1 O9 95.0(4) . .
O11B Ni1 N7 84.4(8) . .
N6 Ni1 N7 92.6(3) . .
O9 Ni1 N7 89.7(3) . .
O11B Ni1 N5 97.0(8) . 4_575
N6 Ni1 N5 89.2(3) . 4_575
O9 Ni1 N5 88.2(3) . 4_575
N7 Ni1 N5 177.4(3) . 4_575
N6 Ni1 O10 168.2(4) . .
O9 Ni1 O10 95.1(4) . .
N7 Ni1 O10 93.4(3) . .
N5 Ni1 O10 85.2(3) 4_575 .
O11B Ni1 O10A 95.3(10) . .
N6 Ni1 O10A 157.4(6) . .
O9 Ni1 O10A 62.5(7) . .
N7 Ni1 O10A 85.0(7) . .
N5 Ni1 O10A 92.7(7) 4_575 .
N6 Ni1 O11A 82.0(3) . .
O9 Ni1 O11A 175.2(3) . .
N7 Ni1 O11A 86.7(4) . .
N5 Ni1 O11A 95.5(4) 4_575 .
O10 Ni1 O11A 88.2(4) . .
O13 Ni2 O13 180.0 3_675 .
O13 Ni2 N8 92.2(3) 3_675 3_675
O13 Ni2 N8 87.8(3) . 3_675
O13 Ni2 N8 87.8(3) 3_675 .
O13 Ni2 N8 92.2(3) . .
N8 Ni2 N8 180.0 3_675 .
O13 Ni2 O12 89.3(2) 3_675 3_675
O13 Ni2 O12 90.7(2) . 3_675
N8 Ni2 O12 91.0(3) 3_675 3_675
N8 Ni2 O12 89.0(3) . 3_675
O13 Ni2 O12 90.7(2) 3_675 .
O13 Ni2 O12 89.3(2) . .
N8 Ni2 O12 89.0(3) 3_675 .
N8 Ni2 O12 91.0(3) . .
O12 Ni2 O12 180.0 3_675 .
C2 O1 C1 117.3(9) . .
C7 O2 Ru1 124.1(6) . .
C17 O3 Ru1 124.8(5) . .
C16 O4 C18 116.4(9) . .
C20 O5 C19 116.4(9) . .
C25 O6 Ru2 124.5(6) . .
C35 O7 Ru2 123.1(6) . .
C34 O8 C36 116.8(9) . .
C41 O9 Ni1 127.2(12) . .
C47B O11B Ni1 122.2(18) . .
C50 O12 Ni2 129.5(6) . .
C53 O13 Ni2 128.9(6) . .
N1 Ru1 N2 81.5(3) . .
N1 Ru1 O3 171.0(3) . .
N2 Ru1 O3 90.3(3) . .
N1 Ru1 O2 90.7(3) . .
N2 Ru1 O2 170.6(3) . .
O3 Ru1 O2 97.7(2) . .
N1 Ru1 C38 91.8(3) . .
N2 Ru1 C38 85.6(3) . .
O3 Ru1 C38 91.4(3) . .
O2 Ru1 C38 89.4(3) . .
N1 Ru1 C37 88.1(3) . .
N2 Ru1 C37 92.2(3) . .
O3 Ru1 C37 88.5(3) . .
O2 Ru1 C37 92.9(3) . .
C38 Ru1 C37 177.7(3) . .
N4 Ru2 N3 82.5(3) . .
N4 Ru2 O6 172.7(3) . .
N3 Ru2 O6 90.8(3) . .
N4 Ru2 O7 89.8(3) . .
N3 Ru2 O7 171.2(3) . .
O6 Ru2 O7 97.1(2) . .
N4 Ru2 C39 91.0(3) . .
N3 Ru2 C39 84.8(3) . .
O6 Ru2 C39 91.3(3) . .
O7 Ru2 C39 91.2(3) . .
N4 Ru2 C40 92.8(3) . .
N3 Ru2 C40 95.5(3) . .
O6 Ru2 C40 84.9(3) . .
O7 Ru2 C40 89.0(3) . .
C39 Ru2 C40 176.1(4) . .
C44 O10 Ni1 121.2(8) . .
O10 C44 N10 127.6(13) . .
O10 C44 H44 116.2 . .
N10 C44 H44 116.2 . .
C44A O10A Ni1 111(3) . .
O10A C44A N10 115(4) . .
O10A C44A H44A 122.6 . .
N10 C44A H44A 122.6 . .
C47A O11A Ni1 122.6(9) . .
N11 C47A O11A 121.8(14) . .
N11 C47A H47A 119.1 . .
O11A C47A H47A 119.1 . .
N11 C48A H48D 109.5 . .
N11 C48A H48E 109.5 . .
H48D C48A H48E 109.5 . .
N11 C48A H48F 109.5 . .
H48D C48A H48F 109.5 . .
H48E C48A H48F 109.5 . .
N11 C49A H49D 109.5 . .
N11 C49A H49E 109.5 . .
H49D C49A H49E 109.5 . .
N11 C49A H49F 109.5 . .
H49D C49A H49F 109.5 . .
H49E C49A H49F 109.5 . .

loop_
_geom_bond_atom_site_label_1
_geom_bond_atom_site_label_2
_geom_bond_distance
_geom_bond_site_symmetry_2
C1 O1 1.443(12) .
C1 H1A 0.9800 .
C1 H1B 0.9800 .
C1 H1C 0.9800 .
C2 C3 1.361(14) .
C2 O1 1.364(13) .
C2 C7 1.415(13) .
C3 C4 1.420(18) .
C3 H3 0.9500 .
C4 C5 1.349(17) .
C4 H4 0.9500 .
C5 C6 1.413(13) .
C5 H5 0.9500 .
C6 C8 1.420(14) .
C6 C7 1.434(13) .
C7 O2 1.322(10) .
C8 N1 1.278(12) .
C8 H8 0.9500 .
C9 C10 1.485(15) .
C9 N1 1.489(11) .
C9 H9A 0.9900 .
C9 H9B 0.9900 .
C10 N2 1.466(13) .
C10 H10A 0.9900 .
C10 H10B 0.9900 .
C11 N2 1.301(12) .
C11 C12 1.406(15) .
C11 H11 0.9500 .
C12 C17 1.396(13) .
C12 C13 1.452(13) .
C13 C14 1.317(18) .
C13 H13 0.9500 .
C14 C15 1.375(18) .
C14 H14 0.9500 .
C15 C16 1.394(13) .
C15 H15 0.9500 .
C16 O4 1.374(12) .
C16 C17 1.418(14) .
C17 O3 1.334(9) .
C18 O4 1.427(12) .
C18 H18A 0.9800 .
C18 H18B 0.9800 .
C18 H18C 0.9800 .
C19 O5 1.439(12) .
C19 H19A 0.9800 .
C19 H19B 0.9800 .
C19 H19C 0.9800 .
C20 O5 1.363(13) .
C20 C21 1.368(14) .
C20 C25 1.433(13) .
C21 C22 1.378(16) .
C21 H21 0.9500 .
C22 C23 1.365(15) .
C22 H22 0.9500 .
C23 C24 1.433(13) .
C23 H23 0.9500 .
C24 C25 1.423(14) .
C24 C26 1.450(13) .
C25 O6 1.293(11) .
C26 N3 1.279(11) .
C26 H26 0.9500 .
C27 N3 1.474(11) .
C27 C28 1.519(12) .
C27 H27A 0.9900 .
C27 H27B 0.9900 .
C28 N4 1.477(12) .
C28 H28A 0.9900 .
C28 H28B 0.9900 .
C29 N4 1.292(12) .
C29 C30 1.427(14) .
C29 H29 0.9500 .
C30 C31 1.405(13) .
C30 C35 1.414(13) .
C31 C32 1.348(15) .
C31 H31 0.9500 .
C32 C33 1.415(15) .
C32 H32 0.9500 .
C33 C34 1.384(14) .
C33 H33 0.9500 .
C34 O8 1.351(12) .
C34 C35 1.440(13) .
C35 O7 1.308(10) .
C36 O8 1.417(13) .
C36 H36A 0.9800 .
C36 H36B 0.9800 .
C36 H36C 0.9800 .
C37 N5 1.149(11) .
C37 Ru1 2.058(11) .
C38 N6 1.158(11) .
C38 Ru1 2.033(10) .
C39 N7 1.149(10) .
C39 Ru2 2.038(9) .
C40 N8 1.154(10) .
C40 Ru2 2.067(9) .
C41 O9 1.090(13) .
C41 N9 1.358(13) .
C41 H41 0.9500 .
C42 N9 1.451(16) .
C42 H42A 0.9800 .
C42 H42B 0.9800 .
C42 H42C 0.9800 .
C43 N9 1.387(19) .
C43 H43A 0.9800 .
C43 H43B 0.9800 .
C43 H43C 0.9800 .
C45 N10 1.452(17) .
C45 H45A 0.9800 .
C45 H45B 0.9800 .
C45 H45C 0.9800 .
C46 N10 1.390(16) .
C46 H46A 0.9800 .
C46 H46B 0.9800 .
C46 H46C 0.9800 .
C47B O11B 1.328(18) .
C47B N11 1.32(2) .
C47B H47B 0.9500 .
C48B N11 1.436(15) .
C48B H48A 0.9800 .
C48B H48B 0.9800 .
C48B H48C 0.9800 .
C49B N11 1.470(19) .
C49B H49A 0.9800 .
C49B H49B 0.9800 .
C49B H49C 0.9800 .
C50 O12 1.252(10) .
C50 N12 1.298(11) .
C50 H50 0.9500 .
C51 N12 1.448(13) .
C51 H51A 0.9800 .
C51 H51B 0.9800 .
C51 H51C 0.9800 .
C52 N12 1.449(11) .
C52 H52A 0.9800 .
C52 H52B 0.9800 .
C52 H52C 0.9800 .
C53 O13 1.211(11) .
C53 N13 1.299(11) .
C53 H53 0.9500 .
C54 N13 1.459(11) .
C54 H54A 0.9800 .
C54 H54B 0.9800 .
C54 H54C 0.9800 .
C55 N13 1.448(14) .
C55 H55A 0.9800 .
C55 H55B 0.9800 .
C55 H55C 0.9800 .
C56 O14 1.230(17) .
C56 N14 1.328(16) .
C56 H56 0.9500 .
C57 N14 1.434(15) .
C57 H57A 0.9800 .
C57 H57B 0.9800 .
C57 H57C 0.9800 .
C58 N14 1.385(14) .
C58 H58A 0.9800 .
C58 H58B 0.9800 .
C58 H58C 0.9800 .
C59 O15 1.204(5) .
C59 N15 1.316(5) .
C59 H59 0.9500 .
C60 N15 1.33(2) .
C60 H60A 0.9800 .
C60 H60B 0.9800 .
C60 H60C 0.9800 .
C61 N15 1.378(18) .
C61 H61A 0.9800 .
C61 H61B 0.9800 .
C61 H61C 0.9800 .
Cl1 O16 1.393(9) .
Cl1 O17 1.411(10) .
Cl1 O19 1.421(11) .
Cl1 O18 1.431(11) .
N1 Ru1 1.965(8) .
N2 Ru1 1.994(7) .
N3 Ru2 1.994(8) .
N4 Ru2 1.991(7) .
N5 Ni1 2.050(8) 4_675
N6 Ni1 2.015(8) .
N7 Ni1 2.039(8) .
N8 Ni2 2.043(7) .
N10 C44 1.321(5) .
N10 C44A 1.40(5) .
N11 C47A 1.284(15) .
N11 C48A 1.445(18) .
N11 C49A 1.483(14) .
Ni1 O11B 2.043(15) .
Ni1 O9 2.022(8) .
Ni1 N5 2.050(8) 4_575
Ni1 O10 2.073(9) .
Ni1 O10A 2.15(3) .
Ni1 O11A 2.156(8) .
Ni2 O13 2.033(6) 3_675
Ni2 O13 2.033(6) .
Ni2 N8 2.043(7) 3_675
Ni2 O12 2.116(6) 3_675
Ni2 O12 2.116(6) .
O2 Ru1 2.025(5) .
O3 Ru1 2.000(6) .
O6 Ru2 2.005(6) .
O7 Ru2 2.022(6) .
O10 C44 1.200(5) .
C44 H44 0.9500 .
O10A C44A 1.23(5) .
C44A H44A 0.9500 .
O11A C47A 1.293(15) .
C47A H47A 0.9500 .
C48A H48D 0.9800 .
C48A H48E 0.9800 .
C48A H48F 0.9800 .
C49A H49D 0.9800 .
C49A H49E 0.9800 .
C49A H49F 0.9800 .
